data_8104173
loop_
_publ_author_name
'Fischer, R.X.'
'Schneider, H.'

_publ_section_title
;
 Crystal chemistry of iron containing germanium andalusites,
 FexAl8-xGe4O20
;
_journal_name_full 'Zeitschrift fuer Kristallographie (149,1979-)'
_journal_page_first 19
_journal_page_last 36
_journal_volume 201
_journal_year 1992
_chemical_formula_sum 'Al5.41 Fe2.59 Ge3.686 O19.38'
_chemical_name_systematic 'Fe2.59 Al5.41 Ge3.686 O19.38'
_space_group_IT_number 58
_symmetry_space_group_name_Hall '-P 2 2n'
_symmetry_space_group_name_H-M 'P n n m'
_cell_angle_alpha 90
_cell_angle_beta 90
_cell_angle_gamma 90
_cell_formula_units_Z 1
_cell_length_a 8.0223
_cell_length_b 8.1546
_cell_length_c 5.762
_cell_volume 376.942
_citation_journal_id_ASTM ZEKRDZ
_cod_data_source_file Fischer_ZEKRDZ_1992_49.cif
_cod_data_source_block Al5.41Fe2.59Ge3.686O19.38
_cod_original_cell_volume 376.9423
_cod_database_code 8104173

loop_
_symmetry_equiv_pos_as_xyz
x,y,z
-x,-y,z
x+1/2,-y+1/2,-z+1/2
-x+1/2,y+1/2,-z+1/2
-x,-y,-z
x,y,-z
-x-1/2,y-1/2,z-1/2
x-1/2,-y-1/2,z-1/2

loop_
_atom_site_label
_atom_site_type_symbol
_atom_site_fract_x
_atom_site_fract_y
_atom_site_fract_z
_atom_site_occupancy
_atom_site_U_iso_or_equiv
Al2 Al+3 0.3708 0.1371 0.5 0.752 0.0
Fe2 Fe+3 0.3708 0.1371 0.5 0.248 0.0
O3 O-2 0.0996 0.4033 0 0.969 0.0
O1 O-2 0.428 0.3559 0.5 0.969 0.0
O4 O-2 0.2343 0.1278 0.2559 0.969 0.0
Ge1 Ge+4 0.2479 0.248 0 0.9215 0.0
Al1 Al+3 0 0 0.2401 0.6 0.0
O2 O-2 0.4407 0.3534 0 0.969 0.0
Fe1 Fe+3 0 0 0.2401 0.4 0.0
